data_2210466
loop_
_publ_author_name
'Kavitha, C. V.'
'Sarala, G'
'Rangappa, K. S.'
'Sridhar, M. A.'
'Shashidhara Prasad, J.'

_publ_section_title
;
 3-[4-(Dimethylamino)phenyl]-2-(4-methoxyphenyl)acrylonitrile
;
_journal_coeditor_code AT2099
_journal_issue 10
_journal_name_full 'Acta Crystallographica Section E'
_journal_page_first o4345
_journal_page_last o4347
_journal_paper_doi 10.1107/S1600536806035598
_journal_volume 62
_journal_year 2006
_chemical_formula_iupac 'C18 H18 N2 O'
_chemical_formula_moiety 'C18 H18 N2 O'
_chemical_formula_sum 'C18 H18 N2 O'
_chemical_formula_weight 278.34
_chemical_name_systematic
;
3-[4-(Dimethylamino)phenyl]-2-(4-methoxyphenyl)acrylonitrile
;
_space_group_IT_number 14
_symmetry_cell_setting monoclinic
_symmetry_space_group_name_Hall '-P 2ybc'
_symmetry_space_group_name_H-M 'P 1 21/c 1'
_atom_sites_solution_hydrogens geom
_atom_sites_solution_primary direct
_atom_sites_solution_secondary difmap
_audit_creation_method SHELXL-97
_cell_angle_alpha 90
_cell_angle_beta 123.379(5)
_cell_angle_gamma 90
_cell_formula_units_Z 4
_cell_length_a 11.736(9)
_cell_length_b 7.646(8)
_cell_length_c 19.932(12)
_cell_measurement_reflns_used 3743
_cell_measurement_temperature 295(2)
_cell_measurement_theta_max 25.02
_cell_measurement_theta_min 2.08
_cell_volume 1494(2)
_computing_cell_refinement 'SCALEPACK (Otwinowski & Minor, 1997)'
_computing_data_collection 'XPRESS (MacScience, 2002)'
_computing_data_reduction 'SCALEPACK and DENZO (Otwinowski & Minor, 1997)'
_computing_molecular_graphics 'PLATON (Spek, 2003) and ORTEPII (Johnson, 1976)'
_computing_publication_material PLATON
_computing_structure_refinement 'SHELXL97 (Sheldrick, 1997)'
_computing_structure_solution 'SHELXS97 (Sheldrick, 1997)'
_diffrn_ambient_temperature 295(2)
_diffrn_detector_area_resol_mean 10.0
_diffrn_measured_fraction_theta_full 0.955
_diffrn_measured_fraction_theta_max 0.955
_diffrn_measurement_device_type 'MacScience DIPLabo 32001'
_diffrn_measurement_method \w
_diffrn_radiation_monochromator graphite
_diffrn_radiation_source 'fine-focus sealed tube'
_diffrn_radiation_type MoK\a
_diffrn_radiation_wavelength 0.71073
_diffrn_reflns_av_R_equivalents 0.0155
_diffrn_reflns_av_sigmaI/netI 0.0237
_diffrn_reflns_limit_h_max 13
_diffrn_reflns_limit_h_min -13
_diffrn_reflns_limit_k_max 9
_diffrn_reflns_limit_k_min -7
_diffrn_reflns_limit_l_max 23
_diffrn_reflns_limit_l_min -23
_diffrn_reflns_number 3743
_diffrn_reflns_theta_full 25.02
_diffrn_reflns_theta_max 25.02
_diffrn_reflns_theta_min 2.08
_diffrn_standards_decay_% 0
_diffrn_standards_number 0
_exptl_absorpt_coefficient_mu 0.078
_exptl_absorpt_correction_type none
_exptl_absorpt_process_details none
_exptl_crystal_colour colourless
_exptl_crystal_density_diffrn 1.238
_exptl_crystal_density_method 'Not Measured'
_exptl_crystal_description block
_exptl_crystal_F_000 592
_exptl_crystal_size_max 0.30
_exptl_crystal_size_mid 0.25
_exptl_crystal_size_min 0.25
_refine_diff_density_max 0.166
_refine_diff_density_min -0.181
_refine_ls_extinction_coef 0.070(8)
_refine_ls_extinction_method none
_refine_ls_goodness_of_fit_ref 1.053
_refine_ls_hydrogen_treatment constr
_refine_ls_matrix_type full
_refine_ls_number_parameters 194
_refine_ls_number_reflns 2514
_refine_ls_number_restraints 0
_refine_ls_restrained_S_all 1.053
_refine_ls_R_factor_all 0.0584
_refine_ls_R_factor_gt 0.0488
_refine_ls_shift/su_max <0.001
_refine_ls_shift/su_mean <0.001
_refine_ls_structure_factor_coef Fsqd
_refine_ls_weighting_details 'calc w=1/[\s^2^(Fo^2^)+(0.0771P)^2^+0.2878P] where P=(Fo^2^+2Fc^2^)/3'
_refine_ls_weighting_scheme calc
_refine_ls_wR_factor_gt 0.1308
_refine_ls_wR_factor_ref 0.1460
_reflns_number_gt 2080
_reflns_number_total 2514
_reflns_threshold_expression I>2\s(I)
_cod_data_source_file at2099.cif
_cod_data_source_block I
_cod_original_sg_symbol_H-M 'P 21/c'
_cod_database_code 2210466
_cod_database_fobs_code 2210466

loop_
_symmetry_equiv_pos_as_xyz
x,y,z
-x,1/2+y,1/2-z
-x,-y,-z
x,1/2-y,1/2+z

loop_
_atom_site_aniso_label
_atom_site_aniso_U_11
_atom_site_aniso_U_22
_atom_site_aniso_U_33
_atom_site_aniso_U_12
_atom_site_aniso_U_13
_atom_site_aniso_U_23
O7 0.0675(8) 0.0896(10) 0.0524(7) -0.0199(7) 0.0310(6) -0.0032(6)
N11 0.0958(13) 0.0954(14) 0.0647(10) -0.0395(11) 0.0416(9) -0.0104(9)
N19 0.0558(8) 0.0623(9) 0.0536(8) -0.0027(6) 0.0310(7) 0.0013(6)
C1 0.0573(10) 0.0566(10) 0.0601(10) -0.0075(7) 0.0347(9) 0.0023(8)
C2 0.0520(9) 0.0418(8) 0.0557(9) 0.0023(6) 0.0312(8) 0.0004(7)
C3 0.0534(9) 0.0542(10) 0.0605(10) -0.0069(7) 0.0315(8) -0.0026(7)
C4 0.0583(10) 0.0591(10) 0.0609(10) -0.0089(8) 0.0368(8) 0.0000(8)
C5 0.0557(9) 0.0524(10) 0.0535(9) -0.0001(7) 0.0320(8) -0.0012(7)
C6 0.0548(10) 0.0565(10) 0.0594(10) -0.0092(7) 0.0312(8) -0.0035(7)
C8 0.0760(14) 0.1124(19) 0.0582(11) -0.0323(12) 0.0299(11) -0.0104(11)
C9 0.0542(9) 0.0451(9) 0.0559(9) 0.0005(7) 0.0305(8) -0.0011(7)
C10 0.0714(11) 0.0606(11) 0.0547(9) -0.0087(9) 0.0369(9) -0.0027(8)
C12 0.0584(10) 0.0564(10) 0.0567(10) -0.0042(7) 0.0304(8) -0.0008(8)
C13 0.0579(10) 0.0514(9) 0.0545(9) -0.0011(7) 0.0306(8) 0.0014(7)
C14 0.0554(10) 0.0646(11) 0.0576(10) -0.0089(8) 0.0297(8) -0.0017(8)
C15 0.0550(10) 0.0622(11) 0.0615(10) -0.0071(7) 0.0344(8) 0.0017(8)
C16 0.0542(9) 0.0432(9) 0.0544(9) 0.0025(6) 0.0311(8) 0.0018(7)
C17 0.0546(10) 0.0614(11) 0.0572(10) -0.0090(8) 0.0296(8) -0.0002(8)
C18 0.0610(11) 0.0659(11) 0.0582(10) -0.0097(8) 0.0356(9) 0.0013(8)
C20 0.0674(11) 0.0820(14) 0.0661(11) 0.0004(9) 0.0424(10) 0.0085(9)
C21 0.0635(11) 0.0698(12) 0.0567(10) -0.0057(8) 0.0312(9) -0.0052(8)

loop_
_atom_site_type_symbol
_atom_site_label
_atom_site_fract_x
_atom_site_fract_y
_atom_site_fract_z
_atom_site_U_iso_or_equiv
_atom_site_thermal_displace_type
_atom_site_calc_flag
_atom_site_refinement_flags
_atom_site_occupancy
O O7 -0.00932(13) 0.05309(19) 0.07640(7) 0.0709(5) Uani . . 1.000
N N11 0.4614(2) 0.2569(3) 0.48227(10) 0.0866(7) Uani . . 1.000
N N19 0.39223(14) -0.04193(19) 0.78632(8) 0.0568(5) Uani . . 1.000
C C1 0.06170(17) -0.0477(2) 0.27638(10) 0.0567(6) Uani . . 1.000
C C2 0.18226(16) 0.0457(2) 0.32572(10) 0.0490(5) Uani . . 1.000
C C3 0.23468(17) 0.1351(2) 0.28736(10) 0.0559(6) Uani . . 1.000
C C4 0.17012(17) 0.1342(2) 0.20500(10) 0.0573(6) Uani . . 1.000
C C5 0.04933(17) 0.0426(2) 0.15745(10) 0.0528(5) Uani . . 1.000
C C6 -0.00367(17) -0.0494(2) 0.19379(10) 0.0570(6) Uani . . 1.000
C C8 -0.1360(2) -0.0334(4) 0.02493(12) 0.0859(9) Uani . . 1.000
C C9 0.25090(16) 0.0533(2) 0.41424(10) 0.0516(5) Uani . . 1.000
C C10 0.36958(19) 0.1638(3) 0.45424(10) 0.0611(6) Uani . . 1.000
C C12 0.20808(18) -0.0272(2) 0.45694(11) 0.0578(6) Uani . . 1.000
C C13 0.26186(18) -0.0292(2) 0.54215(10) 0.0548(5) Uani . . 1.000
C C14 0.18134(18) -0.1027(2) 0.56713(11) 0.0599(6) Uani . . 1.000
C C15 0.22244(17) -0.1082(2) 0.64631(10) 0.0583(6) Uani . . 1.000
C C16 0.34950(16) -0.0399(2) 0.70716(10) 0.0500(5) Uani . . 1.000
C C17 0.43190(18) 0.0303(2) 0.68261(11) 0.0583(6) Uani . . 1.000
C C18 0.38904(18) 0.0350(2) 0.60342(11) 0.0602(6) Uani . . 1.000
C C20 0.31140(19) -0.1262(3) 0.81134(11) 0.0688(7) Uani . . 1.000
C C21 0.52760(18) 0.0169(3) 0.84844(11) 0.0643(6) Uani . . 1.000
H H1 0.02430 -0.11060 0.29980 0.0680 Uiso calc R 1.000
H H3 0.31570 0.19730 0.31830 0.0670 Uiso calc R 1.000
H H4 0.20770 0.19510 0.18130 0.0690 Uiso calc R 1.000
H H6 -0.08390 -0.11300 0.16250 0.0680 Uiso calc R 1.000
H H8A -0.12490 -0.15650 0.03620 0.1290 Uiso calc R 1.000
H H8B -0.16580 -0.01440 -0.03000 0.1290 Uiso calc R 1.000
H H8C -0.20280 0.01240 0.03380 0.1290 Uiso calc R 1.000
H H12 0.12950 -0.09380 0.42590 0.0690 Uiso calc R 1.000
H H14 0.09680 -0.14960 0.52850 0.0720 Uiso calc R 1.000
H H15 0.16540 -0.15780 0.65990 0.0700 Uiso calc R 1.000
H H17 0.51750 0.07450 0.72120 0.0700 Uiso calc R 1.000
H H18 0.44670 0.08280 0.58980 0.0720 Uiso calc R 1.000
H H20A 0.22240 -0.07380 0.78400 0.1030 Uiso calc R 1.000
H H20B 0.35520 -0.11240 0.86830 0.1030 Uiso calc R 1.000
H H20C 0.30290 -0.24850 0.79840 0.1030 Uiso calc R 1.000
H H21A 0.59440 -0.05650 0.84890 0.0960 Uiso calc R 1.000
H H21B 0.53820 0.01060 0.89970 0.0960 Uiso calc R 1.000
H H21C 0.54000 0.13550 0.83790 0.0960 Uiso calc R 1.000

loop_
_atom_type_symbol
_atom_type_description
_atom_type_scat_dispersion_real
_atom_type_scat_dispersion_imag
_atom_type_scat_source
O O 0.0106 0.0060 'International Tables Vol C Tables 4.2.6.8 and 6.1.1.4'
N N 0.0061 0.0033 'International Tables Vol C Tables 4.2.6.8 and 6.1.1.4'
H H 0.0000 0.0000 'International Tables Vol C Tables 4.2.6.8 and 6.1.1.4'
C C 0.0033 0.0016 'International Tables Vol C Tables 4.2.6.8 and 6.1.1.4'

loop_
_geom_angle_atom_site_label_1
_geom_angle_atom_site_label_2
_geom_angle_atom_site_label_3
_geom_angle
_geom_angle_publ_flag
C5 O7 C8 118.19(17) yes
C16 N19 C20 120.66(16) yes
C16 N19 C21 121.10(18) yes
C20 N19 C21 117.63(15) yes
C2 C1 C6 121.83(18) no
C1 C2 C3 116.49(16) no
C1 C2 C9 122.32(17) no
C3 C2 C9 121.18(17) no
C2 C3 C4 122.06(18) no
C3 C4 C5 120.15(18) no
O7 C5 C4 116.07(17) yes
O7 C5 C6 124.86(17) yes
C4 C5 C6 119.07(16) no
C1 C6 C5 120.38(18) no
C2 C9 C10 114.14(16) no
C2 C9 C12 125.76(17) no
C10 C9 C12 120.05(16) no
N11 C10 C9 176.2(2) yes
C9 C12 C13 132.01(19) no
C12 C13 C14 118.35(18) no
C12 C13 C18 125.9(2) no
C14 C13 C18 115.71(17) no
C13 C14 C15 122.67(19) no
C14 C15 C16 121.0(2) no
N19 C16 C15 122.18(18) yes
N19 C16 C17 121.27(17) yes
C15 C16 C17 116.54(16) no
C16 C17 C18 121.60(19) no
C13 C18 C17 122.5(2) no
C2 C1 H1 119.06 no
C6 C1 H1 119.11 no
C2 C3 H3 119.02 no
C4 C3 H3 118.92 no
C3 C4 H4 119.94 no
C5 C4 H4 119.91 no
C1 C6 H6 119.82 no
C5 C6 H6 119.80 no
O7 C8 H8A 109.50 no
O7 C8 H8B 109.44 no
O7 C8 H8C 109.46 no
H8A C8 H8B 109.44 no
H8A C8 H8C 109.52 no
H8B C8 H8C 109.46 no
C9 C12 H12 114.00 no
C13 C12 H12 114.00 no
C13 C14 H14 118.68 no
C15 C14 H14 118.66 no
C14 C15 H15 119.54 no
C16 C15 H15 119.47 no
C16 C17 H17 119.14 no
C18 C17 H17 119.26 no
C13 C18 H18 118.75 no
C17 C18 H18 118.79 no
N19 C20 H20A 109.51 no
N19 C20 H20B 109.47 no
N19 C20 H20C 109.43 no
H20A C20 H20B 109.43 no
H20A C20 H20C 109.51 no
H20B C20 H20C 109.47 no
N19 C21 H21A 109.43 no
N19 C21 H21B 109.47 no
N19 C21 H21C 109.49 no
H21A C21 H21B 109.48 no
H21A C21 H21C 109.45 no
H21B C21 H21C 109.50 no

loop_
_geom_bond_atom_site_label_1
_geom_bond_atom_site_label_2
_geom_bond_distance
_geom_bond_publ_flag
O7 C5 1.366(3) yes
O7 C8 1.422(3) yes
N11 C10 1.148(3) yes
N19 C16 1.368(3) yes
N19 C20 1.444(3) yes
N19 C21 1.447(3) yes
C1 C2 1.396(3) no
C1 C6 1.382(3) no
C2 C3 1.396(3) no
C2 C9 1.484(3) no
C3 C4 1.379(3) no
C4 C5 1.386(3) no
C5 C6 1.379(3) no
C9 C10 1.438(3) no
C9 C12 1.351(3) no
C12 C13 1.450(3) no
C13 C14 1.405(3) no
C13 C18 1.398(3) no
C14 C15 1.374(3) no
C15 C16 1.406(3) no
C16 C17 1.408(3) no
C17 C18 1.368(3) no
C1 H1 0.9313 no
C3 H3 0.9303 no
C4 H4 0.9294 no
C6 H6 0.9305 no
C8 H8A 0.9598 no
C8 H8B 0.9596 no
C8 H8C 0.9597 no
C12 H12 0.9299 no
C14 H14 0.9302 no
C15 H15 0.9300 no
C17 H17 0.9300 no
C18 H18 0.9313 no
C20 H20A 0.9603 no
C20 H20B 0.9603 no
C20 H20C 0.9605 no
C21 H21A 0.9601 no
C21 H21B 0.9601 no
C21 H21C 0.9598 no

loop_
_geom_contact_atom_site_label_1
_geom_contact_atom_site_label_2
_geom_contact_distance
_geom_contact_site_symmetry_2
_geom_contact_publ_flag
O7 C8 3.286(5) 3_555 no
O7 H14 2.8690 2_555 no
O7 H8B 2.6941 3_555 no
N11 C3 3.415(4) . no
N11 C18 3.419(5) . no
N11 H3 2.7683 . no
N11 H18 2.6081 . no
N11 H20B 2.7292 2_656 no
N11 H21B 2.8833 4_554 no
C3 N11 3.415(4) . no
C8 O7 3.286(5) 3_555 no
C8 C21 3.582(5) 1_454 no
C10 C18 3.019(4) . no
C10 C10 3.582(5) 3_656 no
C18 N11 3.419(5) . no
C18 C10 3.019(4) . no
C21 C8 3.582(5) 1_656 no
C1 H20A 3.0022 3_556 no
C1 H20C 3.0441 4_544 no
C1 H12 2.6514 . no
C2 H6 2.9148 2_555 no
C2 H20C 2.8833 4_544 no
C3 H20C 3.0386 4_544 no
C4 H1 2.9635 2_555 no
C5 H1 3.0519 2_555 no
C6 H8A 2.7647 . no
C6 H8C 2.7665 . no
C6 H20A 2.9872 3_556 no
C8 H6 2.5334 . no
C9 H6 3.0647 2_555 no
C9 H18 2.9544 . no
C10 H18 2.4109 . no
C10 H3 2.4335 . no
C12 H1 2.7268 . no
C12 H8A 3.0253 2_555 no
C15 H20C 2.8429 . no
C15 H20A 2.7573 . no
C16 H4 3.0069 4_555 no
C17 H21C 3.0881 2_646 no
C17 H21C 2.7416 . no
C17 H21A 2.8474 . no
C20 H15 2.5327 . no
C21 H8B 3.0467 1_656 no
C21 H17 2.5118 . no
H1 C12 2.7268 . no
H1 H12 2.1080 . no
H1 C4 2.9635 2_545 no
H1 C5 3.0519 2_545 no
H3 N11 2.7683 . no
H3 C10 2.4335 . no
H4 C16 3.0069 4_554 no
H6 C8 2.5334 . no
H6 H8A 2.3123 . no
H6 H8C 2.3470 . no
H6 C2 2.9148 2_545 no
H6 C9 3.0647 2_545 no
H8A C6 2.7647 . no
H8A H6 2.3123 . no
H8A C12 3.0253 2_545 no
H8B C21 3.0467 1_454 no
H8B H21A 2.5250 1_454 no
H8B O7 2.6941 3_555 no
H8C C6 2.7665 . no
H8C H6 2.3470 . no
H12 C1 2.6514 . no
H12 H1 2.1080 . no
H12 H14 2.3184 . no
H14 H12 2.3184 . no
H14 O7 2.8690 2_545 no
H15 C20 2.5327 . no
H15 H20A 2.2711 . no
H15 H20C 2.4091 . no
H17 C21 2.5118 . no
H17 H21A 2.4018 . no
H17 H21C 2.2410 . no
H18 N11 2.6081 . no
H18 C9 2.9544 . no
H18 C10 2.4109 . no
H20A C15 2.7573 . no
H20A H15 2.2711 . no
H20A C1 3.0022 3_556 no
H20A C6 2.9872 3_556 no
H20B H21B 2.0999 . no
H20B N11 2.7292 2_646 no
H20C C15 2.8429 . no
H20C H15 2.4091 . no
H20C C1 3.0441 4_545 no
H20C C2 2.8833 4_545 no
H20C C3 3.0386 4_545 no
H21A C17 2.8474 . no
H21A H8B 2.5250 1_656 no
H21A H17 2.4018 . no
H21B H20B 2.0999 . no
H21B N11 2.8833 4_555 no
H21C C17 2.7416 . no
H21C H17 2.2410 . no
H21C C17 3.0881 2_656 no

loop_
_geom_hbond_atom_site_label_D
_geom_hbond_atom_site_label_H
_geom_hbond_atom_site_label_A
_geom_hbond_distance_DH
_geom_hbond_distance_HA
_geom_hbond_distance_DA
_geom_hbond_angle_DHA
_geom_hbond_publ_flag
C18 H18 N11 0.9300 2.6100 3.419(5) 146.00 yes

loop_
_geom_torsion_atom_site_label_1
_geom_torsion_atom_site_label_2
_geom_torsion_atom_site_label_3
_geom_torsion_atom_site_label_4
_geom_torsion
_geom_torsion_publ_flag
C8 O7 C5 C6 1.5(3) no
C8 O7 C5 C4 -177.73(19) no
C20 N19 C16 C17 -175.24(17) no
C21 N19 C16 C17 -4.3(3) no
C20 N19 C16 C15 4.3(3) no
C21 N19 C16 C15 175.22(17) no
C6 C1 C2 C3 -1.0(3) no
C2 C1 C6 C5 0.0(3) no
C6 C1 C2 C9 177.93(17) no
C9 C2 C3 C4 -177.91(17) no
C3 C2 C9 C12 179.52(18) no
C1 C2 C3 C4 1.1(3) no
C1 C2 C9 C10 -176.72(18) no
C3 C2 C9 C10 2.2(3) no
C1 C2 C9 C12 0.6(3) no
C2 C3 C4 C5 0.0(3) no
C3 C4 C5 C6 -1.0(3) no
C3 C4 C5 O7 178.24(17) no
C4 C5 C6 C1 1.1(3) no
O7 C5 C6 C1 -178.14(17) no
C10 C9 C12 C13 -1.4(3) no
C2 C9 C12 C13 -178.59(19) no
C9 C12 C13 C14 169.5(2) no
C9 C12 C13 C18 -10.9(3) no
C12 C13 C18 C17 179.17(17) no
C12 C13 C14 C15 -178.96(16) no
C14 C13 C18 C17 -1.3(3) no
C18 C13 C14 C15 1.5(3) no
C13 C14 C15 C16 -0.2(3) no
C14 C15 C16 C17 -1.2(2) no
C14 C15 C16 N19 179.25(16) no
C15 C16 C17 C18 1.3(3) no
N19 C16 C17 C18 -179.07(16) no
C16 C17 C18 C13 -0.1(3) no

loop_
_cod_related_entry_id
_cod_related_entry_database
_cod_related_entry_code
1 ChemSpider 20136156
